data_4339045
loop_
_publ_author_name
'Zhao, Xiao-Qing'
'Zhao, Bin'
'Ma, Yue'
'Shi, Wei'
'Cheng, Peng'
'Jiang, Zong-Hui'
'Liao, Dai-Zheng'
'Yan, Shi-Ping'

_publ_section_title
;
 Lanthanide(III)-cobalt(II) heterometallic coordination polymers with
 radical adsorption properties.
;
_journal_issue 15
_journal_name_full 'Inorganic chemistry'
_journal_page_first 5832
_journal_page_last 5834
_journal_paper_doi 10.1021/ic7007446
_journal_volume 46
_journal_year 2007
_chemical_formula_moiety 'C42 H36.50 Co3 Gd2 N6 O33.25'
_chemical_formula_sum 'C42 H36.5 Co3 Gd2 N6 O33.25'
_chemical_formula_weight 1648.56
_chemical_name_systematic
; 
 ? 
;
_space_group_IT_number 192
_symmetry_cell_setting hexagonal
_symmetry_space_group_name_Hall '-P 6 2c'
_symmetry_space_group_name_H-M 'P 6/m c c'
_atom_sites_solution_hydrogens geom
_atom_sites_solution_primary direct
_atom_sites_solution_secondary difmap
_audit_creation_method SHELXL-97
_cell_angle_alpha 90.00
_cell_angle_beta 90.00
_cell_angle_gamma 120.00
_cell_formula_units_Z 2
_cell_length_a 15.2120(10)
_cell_length_b 15.2120(10)
_cell_length_c 15.451(2)
_cell_measurement_reflns_used 5666
_cell_measurement_temperature 294(2)
_cell_measurement_theta_max 26.32
_cell_measurement_theta_min 2.68
_cell_volume 3096.4(5)
_computing_cell_refinement 'Bruker SMART'
_computing_data_collection 'Bruker SMART'
_computing_data_reduction 'Bruker SAINT'
_computing_molecular_graphics 'Bruker SHELXTL'
_computing_publication_material 'Bruker SHELXTL'
_computing_structure_refinement 'SHELXL-97 (Sheldrick, 1997)'
_computing_structure_solution 'SHELXS-97 (Sheldrick, 1990)'
_diffrn_ambient_temperature 294(2)
_diffrn_measured_fraction_theta_full 0.998
_diffrn_measured_fraction_theta_max 0.998
_diffrn_measurement_device_type 'CCD area detector'
_diffrn_measurement_method 'phi and omega scans'
_diffrn_radiation_monochromator graphite
_diffrn_radiation_source 'fine-focus sealed tube'
_diffrn_radiation_type MoK\a
_diffrn_radiation_wavelength 0.71073
_diffrn_reflns_av_R_equivalents 0.0452
_diffrn_reflns_av_sigmaI/netI 0.0166
_diffrn_reflns_limit_h_max 19
_diffrn_reflns_limit_h_min -18
_diffrn_reflns_limit_k_max 18
_diffrn_reflns_limit_k_min -19
_diffrn_reflns_limit_l_max 11
_diffrn_reflns_limit_l_min -19
_diffrn_reflns_number 15991
_diffrn_reflns_theta_full 26.36
_diffrn_reflns_theta_max 26.36
_diffrn_reflns_theta_min 1.55
_exptl_absorpt_coefficient_mu 2.993
_exptl_absorpt_correction_T_max 1.000000
_exptl_absorpt_correction_T_min 0.676486
_exptl_absorpt_correction_type multi-scan
_exptl_absorpt_process_details SADABS
_exptl_crystal_colour red
_exptl_crystal_density_diffrn 1.768
_exptl_crystal_density_meas ?
_exptl_crystal_density_method 'not measured'
_exptl_crystal_description Prism
_exptl_crystal_F_000 1611
_exptl_crystal_size_max 0.20
_exptl_crystal_size_mid 0.06
_exptl_crystal_size_min 0.06
_refine_diff_density_max 0.958
_refine_diff_density_min -0.372
_refine_diff_density_rms 0.160
_refine_ls_extinction_method none
_refine_ls_goodness_of_fit_ref 1.038
_refine_ls_hydrogen_treatment constr
_refine_ls_matrix_type full
_refine_ls_number_parameters 76
_refine_ls_number_reflns 1106
_refine_ls_number_restraints 13
_refine_ls_restrained_S_all 1.167
_refine_ls_R_factor_all 0.0398
_refine_ls_R_factor_gt 0.0299
_refine_ls_shift/su_max 0.003
_refine_ls_shift/su_mean 0.000
_refine_ls_structure_factor_coef Fsqd
_refine_ls_weighting_details 'calc w=1/[\s^2^(Fo^2^)+(0.0859P)^2^+12.4436P] where P=(Fo^2^+2Fc^2^)/3'
_refine_ls_weighting_scheme calc
_refine_ls_wR_factor_gt 0.1214
_refine_ls_wR_factor_ref 0.1326
_reflns_number_gt 859
_reflns_number_total 1106
_reflns_threshold_expression >2sigma(I)
_cod_data_source_file ic7007446_si2.cif
_cod_data_source_block 060226a
_cod_depositor_comments
;
The following automatic conversions were performed:

'_symmetry_cell_setting' value 'Hexagonal' changed to 'hexagonal'
according to
/usr/data/users/saulius/automatic-downloads/retrospective/ACS/lib/dictionaries/cif_core.dic
dictionary named 'cif_core.dic' version 2.4.2 from
2011-04-26.

'_exptl_absorpt_correction_type' value 'MULTI-SCAN'
changed to 'multi-scan' according to
/usr/data/users/saulius/automatic-downloads/retrospective/ACS/lib/dictionaries/cif_core.dic
dictionary named 'cif_core.dic' version 2.4.2 from
2011-04-26.

'_refine_ls_hydrogen_treatment' value 'CONSTR' changed
to 'constr' according to
/usr/data/users/saulius/automatic-downloads/retrospective/ACS/lib/dictionaries/cif_core.dic
dictionary named 'cif_core.dic' version 2.4.2 from 2011-04-26.

Automatic conversion script
Id: cif_fix_values 2281 2013-09-26 08:29:07Z andrius 

The following automatic conversions were performed:

'_exptl_crystal_density_meas' value 'NONE' was changed to '?' - the
value is perceived as not measured.

Automatic conversion script
Id: cif_fix_values 3008 2015-01-20 13:52:24Z robertas 
;
_cod_original_cell_volume 3096.5(5)
_cod_original_sg_symbol_H-M P6/mcc
_cod_original_formula_sum 'C42 H36.50 Co3 Gd2 N6 O33.25'
_cod_database_code 4339045

loop_
_symmetry_equiv_pos_as_xyz
'x, y, z'
'-y, x-y, z'
'-x+y, -x, z'
'-x, -y, z'
'y, -x+y, z'
'x-y, x, z'
'y, x, -z+1/2'
'x-y, -y, -z+1/2'
'-x, -x+y, -z+1/2'
'-y, -x, -z+1/2'
'-x+y, y, -z+1/2'
'x, x-y, -z+1/2'
'-x, -y, -z'
'y, -x+y, -z'
'x-y, x, -z'
'x, y, -z'
'-y, x-y, -z'
'-x+y, -x, -z'
'-y, -x, z-1/2'
'-x+y, y, z-1/2'
'x, x-y, z-1/2'
'y, x, z-1/2'
'x-y, -y, z-1/2'
'-x, -x+y, z-1/2'

loop_
_atom_site_label
_atom_site_type_symbol
_atom_site_fract_x
_atom_site_fract_y
_atom_site_fract_z
_atom_site_U_iso_or_equiv
_atom_site_adp_type
_atom_site_occupancy
_atom_site_symmetry_multiplicity
_atom_site_calc_flag
_atom_site_refinement_flags
Gd1 Gd 0.3333 0.6667 0.2500 0.01654(12) Uani 1 6 d S
Co1 Co 0.5000 1.0000 0.0000 0.0173(2) Uani 1 4 d S
O1 O 0.38848(18) 0.80232(19) 0.14294(19) 0.0286(7) Uani 1 1 d .
O2 O 0.3865(2) 0.9398(2) 0.09282(19) 0.0373(7) Uani 1 1 d .
O3 O 0.5136(3) 0.8658(3) 0.0000 0.0270(9) Uani 1 2 d SD
H3A H 0.4787 0.8194 -0.0367 0.032 Uiso 1 1 d RD
N1 N 0.23872(18) 0.76128(18) 0.2500 0.0213(10) Uani 1 2 d S
C1 C 0.3545(3) 0.8634(3) 0.1389(2) 0.0248(9) Uani 1 1 d .
C2 C 0.2653(3) 0.8393(3) 0.1960(2) 0.0265(9) Uani 1 1 d .
C3 C 0.2141(3) 0.8935(3) 0.1935(3) 0.0346(10) Uani 1 1 d .
H3 H 0.2330 0.9469 0.1548 0.042 Uiso 1 1 calc R
C4 C 0.1343(3) 0.8657(3) 0.2500 0.0465(18) Uani 1 2 d S
H4 H 0.0990 0.9010 0.2500 0.056 Uiso 1 2 calc SR
O4 O 0.7368(8) 0.9513(12) 0.0000 0.081(4) Uani 0.50 2 d SPD
H4A H 0.7250 0.8906 0.0000 0.097 Uiso 0.50 2 d SPRD
H4B H 0.7968 0.9994 0.0000 0.097 Uiso 0.50 2 d SPRD
O5 O 1.0000 0.0000 0.2500 0.082(7) Uani 0.25 12 d SPDU
H5A H 1.0000 0.0000 0.1892 0.099 Uiso 0.12 6 d SPRD
H5B H 1.0355 0.0711 0.2500 0.099 Uiso 0.04 2 d SPRD

loop_
_atom_site_aniso_label
_atom_site_aniso_U_11
_atom_site_aniso_U_22
_atom_site_aniso_U_33
_atom_site_aniso_U_23
_atom_site_aniso_U_13
_atom_site_aniso_U_12
Gd1 0.01836(15) 0.01836(15) 0.0129(2) 0.000 0.000 0.00918(7)
Co1 0.0201(4) 0.0153(4) 0.0132(4) 0.000 0.000 0.0064(3)
O1 0.0364(12) 0.0292(11) 0.0233(13) 0.0102(11) 0.0122(11) 0.0188(9)
O2 0.0465(13) 0.0335(12) 0.0371(15) 0.0178(12) 0.0203(13) 0.0238(10)
O3 0.0333(16) 0.0213(15) 0.0239(18) 0.000 0.000 0.0117(13)
N1 0.0206(10) 0.0206(10) 0.023(2) 0.0044(15) 0.0044(15) 0.0103(13)
C1 0.0272(15) 0.0262(16) 0.0181(17) 0.0004(15) 0.0018(16) 0.0111(13)
C2 0.0286(15) 0.0249(15) 0.0252(18) 0.0023(15) 0.0028(16) 0.0128(13)
C3 0.0379(17) 0.0301(16) 0.042(2) 0.0119(18) 0.0077(19) 0.0214(14)
C4 0.0405(14) 0.0405(14) 0.074(5) 0.016(3) 0.016(3) 0.0320(18)
O4 0.068(6) 0.145(9) 0.043(6) 0.000 0.000 0.065(6)
O5 0.080(7) 0.080(7) 0.087(11) 0.000 0.000 0.040(4)

loop_
_atom_type_symbol
_atom_type_description
_atom_type_scat_dispersion_real
_atom_type_scat_dispersion_imag
_atom_type_scat_source
C C 0.0033 0.0016 'International Tables Vol C Tables 4.2.6.8 and 6.1.1.4'
H H 0.0000 0.0000 'International Tables Vol C Tables 4.2.6.8 and 6.1.1.4'
N N 0.0061 0.0033 'International Tables Vol C Tables 4.2.6.8 and 6.1.1.4'
O O 0.0106 0.0060 'International Tables Vol C Tables 4.2.6.8 and 6.1.1.4'
Co Co 0.3494 0.9721 'International Tables Vol C Tables 4.2.6.8 and 6.1.1.4'
Gd Gd -0.1653 3.9035 'International Tables Vol C Tables 4.2.6.8 and 6.1.1.4'

loop_
_geom_angle_atom_site_label_1
_geom_angle_atom_site_label_2
_geom_angle_atom_site_label_3
_geom_angle
_geom_angle_site_symmetry_1
_geom_angle_site_symmetry_3
O1 Gd1 O1 85.96(13) 3_565 12_565
O1 Gd1 O1 128.54(13) 3_565 11
O1 Gd1 O1 79.18(10) 12_565 11
O1 Gd1 O1 79.17(10) 3_565 .
O1 Gd1 O1 145.39(12) 12_565 .
O1 Gd1 O1 85.96(13) 11 .
O1 Gd1 O1 79.17(10) 3_565 2_665
O1 Gd1 O1 128.54(13) 12_565 2_665
O1 Gd1 O1 145.39(12) 11 2_665
O1 Gd1 O1 79.17(10) . 2_665
O1 Gd1 O1 145.40(12) 3_565 10_665
O1 Gd1 O1 79.17(10) 12_565 10_665
O1 Gd1 O1 79.17(10) 11 10_665
O1 Gd1 O1 128.53(13) . 10_665
O1 Gd1 O1 85.96(13) 2_665 10_665
O1 Gd1 N1 64.27(7) 3_565 3_565
O1 Gd1 N1 72.70(6) 12_565 3_565
O1 Gd1 N1 64.27(7) 11 3_565
O1 Gd1 N1 72.70(6) . 3_565
O1 Gd1 N1 137.02(6) 2_665 3_565
O1 Gd1 N1 137.02(6) 10_665 3_565
O1 Gd1 N1 137.02(6) 3_565 .
O1 Gd1 N1 137.02(6) 12_565 .
O1 Gd1 N1 72.69(6) 11 .
O1 Gd1 N1 64.27(7) . .
O1 Gd1 N1 72.69(6) 2_665 .
O1 Gd1 N1 64.27(7) 10_665 .
N1 Gd1 N1 120.0 3_565 .
O1 Gd1 N1 72.70(6) 3_565 2_665
O1 Gd1 N1 64.27(7) 12_565 2_665
O1 Gd1 N1 137.02(6) 11 2_665
O1 Gd1 N1 137.02(6) . 2_665
O1 Gd1 N1 64.27(7) 2_665 2_665
O1 Gd1 N1 72.70(6) 10_665 2_665
N1 Gd1 N1 120.0 3_565 2_665
N1 Gd1 N1 120.0 . 2_665
O2 Co1 O2 87.59(16) 4_675 13_675
O2 Co1 O2 92.41(16) 4_675 .
O2 Co1 O2 180.0 13_675 .
O2 Co1 O2 180.0 4_675 16
O2 Co1 O2 92.41(16) 13_675 16
O2 Co1 O2 87.59(16) . 16
O2 Co1 O3 92.02(11) 4_675 13_675
O2 Co1 O3 92.02(11) 13_675 13_675
O2 Co1 O3 87.98(11) . 13_675
O2 Co1 O3 87.98(11) 16 13_675
O2 Co1 O3 87.98(11) 4_675 .
O2 Co1 O3 87.98(11) 13_675 .
O2 Co1 O3 92.02(11) . .
O2 Co1 O3 92.02(11) 16 .
O3 Co1 O3 180.0 13_675 .
C1 O1 Gd1 123.9(2) . .
C1 O2 Co1 131.5(3) . .
Co1 O3 H3A 118.0 . .
C2 N1 C2 119.1(5) . 10_665
C2 N1 Gd1 120.5(2) . .
C2 N1 Gd1 120.5(2) 10_665 .
O2 C1 O1 127.1(4) . .
O2 C1 C2 116.7(4) . .
O1 C1 C2 116.2(3) . .
N1 C2 C3 122.3(4) . .
N1 C2 C1 114.7(4) . .
C3 C2 C1 123.0(4) . .
C4 C3 C2 117.9(4) . .
C4 C3 H3 121.0 . .
C2 C3 H3 121.0 . .
C3 C4 C3 120.5(6) 10_665 .
C3 C4 H4 119.7 10_665 .
C3 C4 H4 119.7 . .
H4A O4 H4B 119.8 . .
H5A O5 H5B 90.0 . .

loop_
_geom_bond_atom_site_label_1
_geom_bond_atom_site_label_2
_geom_bond_distance
_geom_bond_site_symmetry_2
Gd1 O1 2.443(3) 3_565
Gd1 O1 2.443(3) 12_565
Gd1 O1 2.443(3) 11
Gd1 O1 2.443(3) .
Gd1 O1 2.443(3) 2_665
Gd1 O1 2.443(3) 10_665
Gd1 N1 2.493(5) 3_565
Gd1 N1 2.493(5) .
Gd1 N1 2.493(5) 2_665
Co1 O2 2.072(3) 4_675
Co1 O2 2.072(3) 13_675
Co1 O2 2.072(3) .
Co1 O2 2.072(3) 16
Co1 O3 2.153(4) 13_675
Co1 O3 2.153(4) .
O1 C1 1.270(5) .
O2 C1 1.237(5) .
O3 H3A 0.8517 .
N1 C2 1.337(4) .
N1 C2 1.337(4) 10_665
C1 C2 1.504(5) .
C2 C3 1.389(6) .
C3 C4 1.378(5) .
C3 H3 0.9300 .
C4 C3 1.378(5) 10_665
C4 H4 0.9300 .
O4 H4A 0.8484 .
O4 H4B 0.8365 .
O5 H5A 0.9401 .
O5 H5B 0.9363 .

loop_
_geom_torsion_atom_site_label_1
_geom_torsion_atom_site_label_2
_geom_torsion_atom_site_label_3
_geom_torsion_atom_site_label_4
_geom_torsion
_geom_torsion_site_symmetry_1
_geom_torsion_site_symmetry_4
O1 Gd1 O1 C1 162.9(3) 3_565 .
O1 Gd1 O1 C1 -130.8(3) 12_565 .
O1 Gd1 O1 C1 -66.6(3) 11 .
O1 Gd1 O1 C1 82.0(3) 2_665 .
O1 Gd1 O1 C1 6.2(2) 10_665 .
N1 Gd1 O1 C1 -130.8(3) 3_565 .
N1 Gd1 O1 C1 6.2(2) . .
N1 Gd1 O1 C1 113.4(3) 2_665 .
O2 Co1 O2 C1 -77.6(3) 4_675 .
O2 Co1 O2 C1 -36(2) 13_675 .
O2 Co1 O2 C1 102.4(3) 16 .
O3 Co1 O2 C1 -169.5(3) 13_675 .
O3 Co1 O2 C1 10.5(3) . .
O1 Gd1 N1 C2 -37.0(2) 3_565 .
O1 Gd1 N1 C2 143.0(2) 12_565 .
O1 Gd1 N1 C2 91.51(19) 11 .
O1 Gd1 N1 C2 -2.40(19) . .
O1 Gd1 N1 C2 -88.49(19) 2_665 .
O1 Gd1 N1 C2 177.60(19) 10_665 .
N1 Gd1 N1 C2 46.34(18) 3_565 .
N1 Gd1 N1 C2 -133.66(18) 2_665 .
O1 Gd1 N1 C2 143.0(2) 3_565 10_665
O1 Gd1 N1 C2 -37.0(2) 12_565 10_665
O1 Gd1 N1 C2 -88.49(19) 11 10_665
O1 Gd1 N1 C2 177.60(19) . 10_665
O1 Gd1 N1 C2 91.51(19) 2_665 10_665
O1 Gd1 N1 C2 -2.40(19) 10_665 10_665
N1 Gd1 N1 C2 -133.67(18) 3_565 10_665
N1 Gd1 N1 C2 46.33(18) 2_665 10_665
Co1 O2 C1 O1 3.4(6) . .
Co1 O2 C1 C2 -176.3(2) . .
Gd1 O1 C1 O2 171.6(3) . .
Gd1 O1 C1 C2 -8.7(4) . .
C2 N1 C2 C3 -0.5(3) 10_665 .
Gd1 N1 C2 C3 179.5(3) . .
C2 N1 C2 C1 179.4(3) 10_665 .
Gd1 N1 C2 C1 -0.6(3) . .
O2 C1 C2 N1 -174.5(3) . .
O1 C1 C2 N1 5.8(5) . .
O2 C1 C2 C3 5.5(6) . .
O1 C1 C2 C3 -174.2(4) . .
N1 C2 C3 C4 1.1(6) . .
C1 C2 C3 C4 -178.9(3) . .
C2 C3 C4 C3 -0.5(3) . 10_665
